data_2230123
loop_
_publ_author_name
'Anh, Le Tuan'
'Hieu, Truong Hong'
'Soldatenkov, Anatoly T.'
'Soldatova, Svetlana A.'
'Khrustalev, Victor N.'

_publ_section_title
;
 (2<i>E</i>,25<i>E</i>)-11,14,17,33,36,39,42-Heptaoxapentacyclo[41.4.0.0^5,10^.0^18,23^.0^27,32^]heptatetraconta-1(43),2,5(10),6,8,18,20,22,25,27,29,31,44,46-tetradecaene-4,24-dione
;
_journal_coeditor_code RK2273
_journal_issue 5
_journal_name_full 'Acta Crystallographica Section E'
_journal_page_first o1128
_journal_page_last o1129
_journal_paper_doi 10.1107/S1600536811013201
_journal_volume 67
_journal_year 2011
_chemical_formula_iupac 'C40 H40 O9'
_chemical_formula_moiety 'C40 H40 O9'
_chemical_formula_sum 'C40 H40 O9'
_chemical_formula_weight 664.72
_chemical_melting_point_gt 400
_chemical_melting_point_lt 402
_chemical_name_systematic
;
(2<i>E</i>,25<i>E</i>)-11,14,17,33,36,39,42-
Heptaoxapentacyclo[41.4.0.0^5,10^.0^18,23^.0^27,32^]heptatetraconta-
1(43),2,5(10),6,8,18,20,22,25,27,29,31,44,46-tetradecaene-4,24-dione
;
_space_group_IT_number 4
_symmetry_cell_setting monoclinic
_symmetry_space_group_name_Hall 'P 2yb'
_symmetry_space_group_name_H-M 'P 1 21 1'
_atom_sites_solution_hydrogens geom
_atom_sites_solution_primary direct
_atom_sites_solution_secondary difmap
_audit_creation_method SHELXL97
_cell_angle_alpha 90.00
_cell_angle_beta 106.9330(10)
_cell_angle_gamma 90.00
_cell_formula_units_Z 2
_cell_length_a 12.3268(6)
_cell_length_b 11.0271(6)
_cell_length_c 13.1142(7)
_cell_measurement_reflns_used 7007
_cell_measurement_temperature 120(2)
_cell_measurement_theta_max 29.62
_cell_measurement_theta_min 2.46
_cell_volume 1705.32(15)
_computing_cell_refinement '<i>SAINT-Plus</i> (Bruker, 1998)'
_computing_data_collection '<i>SMART</i>       (Bruker, 1998)'
_computing_data_reduction '<i>SAINT-Plus</i> (Bruker, 1998)'
_computing_molecular_graphics '<i>SHELXTL</i> (Sheldrick, 2008)'
_computing_publication_material '<i>SHELXTL</i> (Sheldrick, 2008)'
_computing_structure_refinement '<i>SHELXTL</i> (Sheldrick, 2008)'
_computing_structure_solution '<i>SHELXTL</i> (Sheldrick, 2008)'
_diffrn_ambient_temperature 120(2)
_diffrn_measured_fraction_theta_full 0.995
_diffrn_measured_fraction_theta_max 0.995
_diffrn_measurement_device_type 'Bruker SMART 1K CCD'
_diffrn_measurement_method '\f and \w scans'
_diffrn_radiation_monochromator graphite
_diffrn_radiation_source 'fine-focus sealed tube'
_diffrn_radiation_type MoK\a
_diffrn_radiation_wavelength 0.71073
_diffrn_reflns_av_R_equivalents 0.0267
_diffrn_reflns_av_sigmaI/netI 0.0236
_diffrn_reflns_limit_h_max 17
_diffrn_reflns_limit_h_min -16
_diffrn_reflns_limit_k_max 15
_diffrn_reflns_limit_k_min -15
_diffrn_reflns_limit_l_max 18
_diffrn_reflns_limit_l_min -18
_diffrn_reflns_number 19455
_diffrn_reflns_theta_full 30.04
_diffrn_reflns_theta_max 30.04
_diffrn_reflns_theta_min 2.00
_exptl_absorpt_coefficient_mu 0.091
_exptl_absorpt_correction_T_max 0.982
_exptl_absorpt_correction_T_min 0.973
_exptl_absorpt_correction_type multi-scan
_exptl_absorpt_process_details '(<i>SADABS</i>; Sheldrick, 1998)'
_exptl_crystal_colour light--yellow
_exptl_crystal_density_diffrn 1.294
_exptl_crystal_density_method 'not measured'
_exptl_crystal_description prism
_exptl_crystal_F_000 704
_exptl_crystal_size_max 0.30
_exptl_crystal_size_mid 0.30
_exptl_crystal_size_min 0.20
_refine_diff_density_max 0.333
_refine_diff_density_min -0.203
_refine_ls_extinction_method none
_refine_ls_goodness_of_fit_ref 1.006
_refine_ls_hydrogen_treatment constr
_refine_ls_matrix_type full
_refine_ls_number_parameters 442
_refine_ls_number_reflns 5222
_refine_ls_number_restraints 1
_refine_ls_restrained_S_all 1.006
_refine_ls_R_factor_all 0.0601
_refine_ls_R_factor_gt 0.0508
_refine_ls_shift/su_max 0.000
_refine_ls_shift/su_mean 0.000
_refine_ls_structure_factor_coef Fsqd
_refine_ls_weighting_details 'calc w=1/[\s^2^(Fo^2^)+(0.06P)^2^+0.86P] where P=(Fo^2^+2Fc^2^)/3'
_refine_ls_weighting_scheme calc
_refine_ls_wR_factor_gt 0.1200
_refine_ls_wR_factor_ref 0.1278
_reflns_number_gt 4511
_reflns_number_total 5222
_reflns_threshold_expression I>2\s(I)
_cod_data_source_file rk2273.cif
_cod_data_source_block I
_cod_original_sg_symbol_H-M 'P 21'
_cod_database_code 2230123
_cod_database_fobs_code 2230123

loop_
_symmetry_equiv_pos_as_xyz
'x, y, z'
'-x, y+1/2, -z'

loop_
_atom_site_type_symbol
_atom_site_label
_atom_site_fract_x
_atom_site_fract_y
_atom_site_fract_z
_atom_site_U_iso_or_equiv
_atom_site_adp_type
_atom_site_calc_flag
_atom_site_refinement_flags
_atom_site_occupancy
_atom_site_disorder_assembly
_atom_site_disorder_group
C C1 0.4588(2) 0.6322(2) 0.41234(19) 0.0280(5) Uani d . 1 . .
C C2 0.3718(2) 0.6146(3) 0.46784(18) 0.0280(5) Uani d . 1 . .
H H2 0.3347 0.5381 0.4603 0.034 Uiso calc R 1 . .
C C3 0.3411(2) 0.6979(3) 0.5280(2) 0.0330(5) Uani d . 1 . .
H H3 0.3786 0.7742 0.5375 0.040 Uiso calc R 1 . .
C C4 0.2520(2) 0.6771(3) 0.5802(2) 0.0325(5) Uani d . 1 . .
O O4 0.2392(2) 0.7497(3) 0.64613(19) 0.0559(7) Uani d . 1 . .
C C5 0.1818(2) 0.5638(3) 0.55711(19) 0.0290(5) Uani d . 1 . .
C C6 0.1917(2) 0.4805(3) 0.6388(2) 0.0359(6) Uani d . 1 . .
H H6 0.2416 0.4975 0.7075 0.043 Uiso calc R 1 . .
C C7 0.1304(3) 0.3732(3) 0.6222(3) 0.0422(7) Uani d . 1 . .
H H7 0.1392 0.3165 0.6786 0.051 Uiso calc R 1 . .
C C8 0.0566(3) 0.3495(3) 0.5232(3) 0.0438(7) Uani d . 1 . .
H H8 0.0149 0.2759 0.5112 0.053 Uiso calc R 1 . .
C C9 0.0426(3) 0.4326(3) 0.4402(2) 0.0371(6) Uani d . 1 . .
H H9 -0.0099 0.4163 0.3726 0.044 Uiso calc R 1 . .
C C10 0.1056(2) 0.5392(2) 0.4565(2) 0.0295(5) Uani d . 1 . .
O O11 0.09816(16) 0.62631(18) 0.38125(13) 0.0306(4) Uani d . 1 . .
C C12 0.0157(2) 0.6097(3) 0.2789(2) 0.0321(5) Uani d . 1 . .
H H12A -0.0607 0.5992 0.2879 0.039 Uiso calc R 1 . .
H H12B 0.0342 0.5363 0.2438 0.039 Uiso calc R 1 . .
C C13 0.0177(2) 0.7199(3) 0.2117(2) 0.0309(5) Uani d . 1 . .
H H13A -0.0582 0.7298 0.1598 0.037 Uiso calc R 1 . .
H H13B 0.0322 0.7923 0.2585 0.037 Uiso calc R 1 . .
O O14 0.10022(15) 0.71629(19) 0.15489(13) 0.0313(4) Uani d . 1 . .
C C15 0.2133(2) 0.7259(3) 0.22173(19) 0.0305(5) Uani d . 1 . .
H H15A 0.2341 0.6520 0.2660 0.037 Uiso calc R 1 . .
H H15B 0.2204 0.7965 0.2698 0.037 Uiso calc R 1 . .
C C16 0.2910(2) 0.7410(2) 0.15298(19) 0.0294(5) Uani d . 1 . .
H H16A 0.2647 0.8082 0.1016 0.035 Uiso calc R 1 . .
H H16B 0.3692 0.7589 0.1974 0.035 Uiso calc R 1 . .
O O17 0.28744(16) 0.62817(17) 0.09792(14) 0.0308(4) Uani d . 1 . .
C C18 0.34907(19) 0.6155(2) 0.02800(18) 0.0257(4) Uani d . 1 . .
C C19 0.4309(2) 0.6979(3) 0.0181(2) 0.0314(5) Uani d . 1 . .
H H19 0.4429 0.7709 0.0583 0.038 Uiso calc R 1 . .
C C20 0.4949(2) 0.6732(3) -0.0504(2) 0.0369(6) Uani d . 1 . .
H H20 0.5507 0.7298 -0.0567 0.044 Uiso calc R 1 . .
C C21 0.4791(2) 0.5674(3) -0.1099(2) 0.0368(6) Uani d . 1 . .
H H21 0.5234 0.5515 -0.1568 0.044 Uiso calc R 1 . .
C C22 0.3976(2) 0.4848(3) -0.1002(2) 0.0305(5) Uani d . 1 . .
H H22 0.3881 0.4110 -0.1392 0.037 Uiso calc R 1 . .
C C23 0.32910(19) 0.5088(2) -0.03355(18) 0.0248(4) Uani d . 1 . .
C C24 0.2399(2) 0.4172(2) -0.03145(19) 0.0266(5) Uani d . 1 . .
O O24 0.25237(16) 0.31193(18) -0.05580(17) 0.0365(4) Uani d . 1 . .
C C25 0.1368(2) 0.4551(2) -0.00417(19) 0.0258(4) Uani d . 1 . .
H H25 0.1164 0.5384 -0.0079 0.031 Uiso calc R 1 . .
C C26 0.07174(19) 0.3731(2) 0.02578(18) 0.0246(4) Uani d . 1 . .
H H26 0.0963 0.2910 0.0314 0.030 Uiso calc R 1 . .
C C27 -0.03407(19) 0.4002(2) 0.05046(18) 0.0238(4) Uani d . 1 . .
C C28 -0.0994(2) 0.5025(2) 0.0089(2) 0.0275(5) Uani d . 1 . .
H H28 -0.0736 0.5571 -0.0351 0.033 Uiso calc R 1 . .
C C29 -0.2012(2) 0.5259(2) 0.0307(2) 0.0310(5) Uani d . 1 . .
H H29 -0.2447 0.5955 0.0016 0.037 Uiso calc R 1 . .
C C30 -0.2387(2) 0.4466(3) 0.0954(2) 0.0328(5) Uani d . 1 . .
H H30 -0.3085 0.4620 0.1100 0.039 Uiso calc R 1 . .
C C31 -0.1751(2) 0.3444(3) 0.13935(19) 0.0298(5) Uani d . 1 . .
H H31 -0.2012 0.2909 0.1839 0.036 Uiso calc R 1 . .
C C32 -0.0731(2) 0.3219(2) 0.11732(18) 0.0263(5) Uani d . 1 . .
O O33 -0.00317(15) 0.22654(18) 0.15923(14) 0.0312(4) Uani d . 1 . .
C C34 -0.0337(2) 0.1520(2) 0.2361(2) 0.0304(5) Uani d . 1 . .
H H34A -0.1030 0.1049 0.2013 0.036 Uiso calc R 1 . .
H H34B -0.0489 0.2031 0.2925 0.036 Uiso calc R 1 . .
C C35 0.0637(2) 0.0675(3) 0.2836(2) 0.0346(5) Uani d . 1 . .
H H35A 0.0397 0.0026 0.3246 0.042 Uiso calc R 1 . .
H H35B 0.0897 0.0294 0.2265 0.042 Uiso calc R 1 . .
O O36 0.15233(17) 0.1363(2) 0.35162(16) 0.0397(5) Uani d . 1 . .
C C37 0.2517(2) 0.0645(3) 0.3974(2) 0.0430(7) Uani d . 1 . .
H H37A 0.2280 -0.0189 0.4091 0.052 Uiso calc R 1 . .
H H37B 0.2929 0.0987 0.4679 0.052 Uiso calc R 1 . .
C C38 0.3315(3) 0.0587(3) 0.3289(3) 0.0433(7) Uani d . 1 . .
H H38A 0.3875 -0.0066 0.3561 0.052 Uiso calc R 1 . .
H H38B 0.2873 0.0370 0.2552 0.052 Uiso calc R 1 . .
O O39 0.39042(17) 0.1687(2) 0.32615(17) 0.0398(5) Uani d . 1 . .
C C40 0.3283(2) 0.2565(3) 0.2534(2) 0.0355(6) Uani d . 1 . .
H H40A 0.2639 0.2867 0.2770 0.043 Uiso calc R 1 . .
H H40B 0.2978 0.2202 0.1817 0.043 Uiso calc R 1 . .
C C41 0.4075(2) 0.3590(3) 0.2498(2) 0.0335(5) Uani d . 1 . .
H H41A 0.4825 0.3265 0.2503 0.040 Uiso calc R 1 . .
H H41B 0.3769 0.4066 0.1836 0.040 Uiso calc R 1 . .
O O42 0.41902(17) 0.43507(18) 0.34075(15) 0.0338(4) Uani d . 1 . .
C C43 0.4779(2) 0.5409(2) 0.3452(2) 0.0291(5) Uani d . 1 . .
C C44 0.5554(2) 0.5598(3) 0.2867(2) 0.0375(6) Uani d . 1 . .
H H44 0.5687 0.4978 0.2416 0.045 Uiso calc R 1 . .
C C45 0.6126(2) 0.6697(3) 0.2950(2) 0.0399(6) Uani d . 1 . .
H H45 0.6640 0.6831 0.2544 0.048 Uiso calc R 1 . .
C C46 0.5952(2) 0.7595(3) 0.3620(2) 0.0402(6) Uani d . 1 . .
H H46 0.6354 0.8340 0.3681 0.048 Uiso calc R 1 . .
C C47 0.5192(2) 0.7412(3) 0.4201(2) 0.0339(5) Uani d . 1 . .
H H47 0.5077 0.8035 0.4659 0.041 Uiso calc R 1 . .

loop_
_atom_site_aniso_label
_atom_site_aniso_U_11
_atom_site_aniso_U_22
_atom_site_aniso_U_33
_atom_site_aniso_U_12
_atom_site_aniso_U_13
_atom_site_aniso_U_23
C1 0.0239(10) 0.0335(13) 0.0271(10) -0.0007(10) 0.0083(8) 0.0022(10)
C2 0.0250(10) 0.0333(12) 0.0254(10) -0.0011(9) 0.0068(8) 0.0013(10)
C3 0.0306(12) 0.0400(15) 0.0298(11) -0.0059(11) 0.0110(9) -0.0065(11)
C4 0.0299(11) 0.0424(15) 0.0266(11) -0.0012(11) 0.0106(9) -0.0046(11)
O4 0.0670(15) 0.0603(16) 0.0529(13) -0.0158(13) 0.0372(12) -0.0260(12)
C5 0.0264(10) 0.0362(13) 0.0286(11) 0.0054(10) 0.0148(9) -0.0008(10)
C6 0.0312(12) 0.0477(16) 0.0329(12) 0.0137(12) 0.0156(10) 0.0084(12)
C7 0.0428(15) 0.0457(17) 0.0458(16) 0.0144(13) 0.0252(13) 0.0179(13)
C8 0.0499(17) 0.0360(15) 0.0527(17) -0.0003(13) 0.0264(14) 0.0066(13)
C9 0.0418(14) 0.0332(14) 0.0385(14) -0.0047(12) 0.0154(11) -0.0005(11)
C10 0.0324(11) 0.0319(12) 0.0275(11) 0.0007(10) 0.0137(9) 0.0015(10)
O11 0.0372(9) 0.0307(9) 0.0228(7) -0.0078(8) 0.0071(7) -0.0014(7)
C12 0.0358(12) 0.0325(13) 0.0257(11) -0.0056(10) 0.0051(9) -0.0024(10)
C13 0.0315(12) 0.0341(13) 0.0291(11) 0.0037(10) 0.0118(9) 0.0036(10)
O14 0.0298(8) 0.0393(10) 0.0261(8) 0.0015(8) 0.0101(6) 0.0012(8)
C15 0.0306(12) 0.0336(12) 0.0275(11) -0.0016(10) 0.0087(9) -0.0029(10)
C16 0.0322(12) 0.0271(12) 0.0291(11) -0.0037(10) 0.0095(9) -0.0045(9)
O17 0.0362(9) 0.0279(9) 0.0334(9) -0.0060(8) 0.0184(7) -0.0049(7)
C18 0.0238(10) 0.0283(11) 0.0254(10) -0.0002(9) 0.0076(8) 0.0027(9)
C19 0.0294(11) 0.0316(13) 0.0334(12) -0.0070(10) 0.0096(9) 0.0020(10)
C20 0.0267(11) 0.0442(15) 0.0403(13) -0.0087(11) 0.0108(10) 0.0056(12)
C21 0.0284(12) 0.0488(17) 0.0373(13) -0.0010(12) 0.0158(10) 0.0035(13)
C22 0.0254(11) 0.0375(13) 0.0301(11) 0.0028(10) 0.0103(9) 0.0036(10)
C23 0.0205(9) 0.0283(11) 0.0260(10) 0.0010(9) 0.0076(8) 0.0027(9)
C24 0.0239(10) 0.0280(11) 0.0286(11) -0.0001(9) 0.0087(8) 0.0029(9)
O24 0.0329(9) 0.0272(9) 0.0522(12) -0.0004(8) 0.0169(8) -0.0042(8)
C25 0.0266(10) 0.0236(11) 0.0281(11) -0.0014(9) 0.0093(8) -0.0020(9)
C26 0.0254(10) 0.0237(11) 0.0261(10) -0.0018(9) 0.0098(8) -0.0005(8)
C27 0.0244(10) 0.0241(11) 0.0240(10) -0.0031(9) 0.0089(8) -0.0016(8)
C28 0.0287(11) 0.0249(11) 0.0302(11) -0.0022(9) 0.0105(9) -0.0012(9)
C29 0.0293(11) 0.0277(12) 0.0364(13) 0.0014(10) 0.0105(9) -0.0012(10)
C30 0.0288(11) 0.0361(14) 0.0363(13) 0.0003(10) 0.0140(10) -0.0044(11)
C31 0.0295(11) 0.0331(13) 0.0300(11) -0.0038(10) 0.0137(9) -0.0012(10)
C32 0.0293(11) 0.0255(11) 0.0261(10) -0.0036(9) 0.0111(9) -0.0015(9)
O33 0.0317(9) 0.0336(9) 0.0317(9) 0.0023(8) 0.0145(7) 0.0088(8)
C34 0.0329(12) 0.0295(12) 0.0316(12) -0.0031(10) 0.0139(9) 0.0046(10)
C35 0.0382(13) 0.0329(13) 0.0336(12) -0.0050(11) 0.0118(10) 0.0026(11)
O36 0.0379(10) 0.0381(11) 0.0405(10) -0.0052(9) 0.0074(8) -0.0026(9)
C37 0.0390(14) 0.0422(16) 0.0427(15) -0.0061(13) 0.0042(12) 0.0122(13)
C38 0.0405(15) 0.0318(14) 0.0543(17) -0.0010(12) 0.0088(13) 0.0054(13)
O39 0.0334(9) 0.0371(11) 0.0448(11) -0.0034(8) 0.0051(8) 0.0071(9)
C40 0.0351(13) 0.0358(14) 0.0324(12) -0.0018(11) 0.0048(10) 0.0008(11)
C41 0.0403(13) 0.0349(13) 0.0270(11) -0.0023(11) 0.0126(10) -0.0025(10)
O42 0.0402(10) 0.0333(10) 0.0333(9) -0.0066(8) 0.0190(8) -0.0048(8)
C43 0.0260(11) 0.0337(13) 0.0305(11) -0.0014(10) 0.0126(9) 0.0002(10)
C44 0.0354(13) 0.0450(16) 0.0385(13) -0.0044(12) 0.0208(11) -0.0052(12)
C45 0.0312(12) 0.0495(17) 0.0437(14) -0.0076(12) 0.0182(11) 0.0005(13)
C46 0.0343(13) 0.0412(16) 0.0471(15) -0.0120(12) 0.0149(12) -0.0015(13)
C47 0.0313(12) 0.0373(14) 0.0333(12) -0.0032(11) 0.0097(10) -0.0012(11)

loop_
_atom_type_symbol
_atom_type_description
_atom_type_scat_dispersion_real
_atom_type_scat_dispersion_imag
_atom_type_scat_source
C C 0.0033 0.0000 'International Tables Vol C Tables 4.2.6.8 and 6.1.1.4'
H H 0.0000 0.0000 'International Tables Vol C Tables 4.2.6.8 and 6.1.1.4'
O O 0.0106 0.0000 'International Tables Vol C Tables 4.2.6.8 and 6.1.1.4'

loop_
_geom_angle_atom_site_label_1
_geom_angle_atom_site_label_2
_geom_angle_atom_site_label_3
_geom_angle_site_symmetry_1
_geom_angle_site_symmetry_3
_geom_angle
_geom_angle_publ_flag
C47 C1 C43 . . 118.6(2) ?
C47 C1 C2 . . 121.7(2) ?
C43 C1 C2 . . 119.6(2) ?
C3 C2 C1 . . 124.9(2) ?
C3 C2 H2 . . 117.5 ?
C1 C2 H2 . . 117.5 ?
C2 C3 C4 . . 123.1(3) ?
C2 C3 H3 . . 118.5 ?
C4 C3 H3 . . 118.5 ?
O4 C4 C3 . . 119.7(3) ?
O4 C4 C5 . . 120.2(2) ?
C3 C4 C5 . . 120.0(2) ?
C6 C5 C10 . . 118.7(3) ?
C6 C5 C4 . . 118.6(2) ?
C10 C5 C4 . . 122.6(2) ?
C7 C6 C5 . . 121.5(3) ?
C7 C6 H6 . . 119.3 ?
C5 C6 H6 . . 119.3 ?
C8 C7 C6 . . 119.3(3) ?
C8 C7 H7 . . 120.3 ?
C6 C7 H7 . . 120.3 ?
C7 C8 C9 . . 120.7(3) ?
C7 C8 H8 . . 119.7 ?
C9 C8 H8 . . 119.7 ?
C10 C9 C8 . . 119.9(3) ?
C10 C9 H9 . . 120.1 ?
C8 C9 H9 . . 120.1 ?
O11 C10 C9 . . 124.6(2) ?
O11 C10 C5 . . 115.5(2) ?
C9 C10 C5 . . 119.9(2) ?
C10 O11 C12 . . 117.8(2) ?
O11 C12 C13 . . 108.4(2) ?
O11 C12 H12A . . 110.0 ?
C13 C12 H12A . . 110.0 ?
O11 C12 H12B . . 110.0 ?
C13 C12 H12B . . 110.0 ?
H12A C12 H12B . . 108.4 ?
O14 C13 C12 . . 114.8(2) ?
O14 C13 H13A . . 108.6 ?
C12 C13 H13A . . 108.6 ?
O14 C13 H13B . . 108.6 ?
C12 C13 H13B . . 108.6 ?
H13A C13 H13B . . 107.6 ?
C15 O14 C13 . . 113.40(18) ?
O14 C15 C16 . . 108.72(19) ?
O14 C15 H15A . . 109.9 ?
C16 C15 H15A . . 109.9 ?
O14 C15 H15B . . 109.9 ?
C16 C15 H15B . . 109.9 ?
H15A C15 H15B . . 108.3 ?
O17 C16 C15 . . 105.9(2) ?
O17 C16 H16A . . 110.6 ?
C15 C16 H16A . . 110.6 ?
O17 C16 H16B . . 110.6 ?
C15 C16 H16B . . 110.6 ?
H16A C16 H16B . . 108.7 ?
C18 O17 C16 . . 119.23(19) ?
O17 C18 C19 . . 124.0(2) ?
O17 C18 C23 . . 115.7(2) ?
C19 C18 C23 . . 120.2(2) ?
C20 C19 C18 . . 119.8(3) ?
C20 C19 H19 . . 120.1 ?
C18 C19 H19 . . 120.1 ?
C19 C20 C21 . . 121.2(3) ?
C19 C20 H20 . . 119.4 ?
C21 C20 H20 . . 119.4 ?
C20 C21 C22 . . 119.1(2) ?
C20 C21 H21 . . 120.4 ?
C22 C21 H21 . . 120.4 ?
C21 C22 C23 . . 121.0(3) ?
C21 C22 H22 . . 119.5 ?
C23 C22 H22 . . 119.5 ?
C22 C23 C18 . . 118.5(2) ?
C22 C23 C24 . . 117.5(2) ?
C18 C23 C24 . . 124.0(2) ?
O24 C24 C25 . . 120.9(2) ?
O24 C24 C23 . . 119.0(2) ?
C25 C24 C23 . . 120.1(2) ?
C26 C25 C24 . . 120.7(2) ?
C26 C25 H25 . . 119.7 ?
C24 C25 H25 . . 119.7 ?
C25 C26 C27 . . 125.1(2) ?
C25 C26 H26 . . 117.5 ?
C27 C26 H26 . . 117.5 ?
C28 C27 C32 . . 118.2(2) ?
C28 C27 C26 . . 121.8(2) ?
C32 C27 C26 . . 120.0(2) ?
C29 C28 C27 . . 121.3(2) ?
C29 C28 H28 . . 119.3 ?
C27 C28 H28 . . 119.3 ?
C30 C29 C28 . . 119.4(2) ?
C30 C29 H29 . . 120.3 ?
C28 C29 H29 . . 120.3 ?
C29 C30 C31 . . 120.8(2) ?
C29 C30 H30 . . 119.6 ?
C31 C30 H30 . . 119.6 ?
C32 C31 C30 . . 119.4(2) ?
C32 C31 H31 . . 120.3 ?
C30 C31 H31 . . 120.3 ?
O33 C32 C31 . . 123.7(2) ?
O33 C32 C27 . . 115.5(2) ?
C31 C32 C27 . . 120.8(2) ?
C32 O33 C34 . . 117.32(19) ?
O33 C34 C35 . . 107.8(2) ?
O33 C34 H34A . . 110.2 ?
C35 C34 H34A . . 110.2 ?
O33 C34 H34B . . 110.2 ?
C35 C34 H34B . . 110.2 ?
H34A C34 H34B . . 108.5 ?
O36 C35 C34 . . 107.8(2) ?
O36 C35 H35A . . 110.1 ?
C34 C35 H35A . . 110.1 ?
O36 C35 H35B . . 110.1 ?
C34 C35 H35B . . 110.1 ?
H35A C35 H35B . . 108.5 ?
C35 O36 C37 . . 112.1(2) ?
O36 C37 C38 . . 113.4(2) ?
O36 C37 H37A . . 108.9 ?
C38 C37 H37A . . 108.9 ?
O36 C37 H37B . . 108.9 ?
C38 C37 H37B . . 108.9 ?
H37A C37 H37B . . 107.7 ?
O39 C38 C37 . . 113.9(3) ?
O39 C38 H38A . . 108.8 ?
C37 C38 H38A . . 108.8 ?
O39 C38 H38B . . 108.8 ?
C37 C38 H38B . . 108.8 ?
H38A C38 H38B . . 107.7 ?
C40 O39 C38 . . 114.8(2) ?
O39 C40 C41 . . 107.8(2) ?
O39 C40 H40A . . 110.1 ?
C41 C40 H40A . . 110.1 ?
O39 C40 H40B . . 110.1 ?
C41 C40 H40B . . 110.1 ?
H40A C40 H40B . . 108.5 ?
O42 C41 C40 . . 108.8(2) ?
O42 C41 H41A . . 109.9 ?
C40 C41 H41A . . 109.9 ?
O42 C41 H41B . . 109.9 ?
C40 C41 H41B . . 109.9 ?
H41A C41 H41B . . 108.3 ?
C43 O42 C41 . . 117.28(19) ?
O42 C43 C1 . . 117.1(2) ?
O42 C43 C44 . . 122.8(2) ?
C1 C43 C44 . . 120.1(2) ?
C45 C44 C43 . . 119.8(3) ?
C45 C44 H44 . . 120.1 ?
C43 C44 H44 . . 120.1 ?
C46 C45 C44 . . 120.3(3) ?
C46 C45 H45 . . 119.8 ?
C44 C45 H45 . . 119.8 ?
C45 C46 C47 . . 120.1(3) ?
C45 C46 H46 . . 120.0 ?
C47 C46 H46 . . 120.0 ?
C46 C47 C1 . . 121.1(3) ?
C46 C47 H47 . . 119.5 ?
C1 C47 H47 . . 119.5 ?

loop_
_geom_bond_atom_site_label_1
_geom_bond_atom_site_label_2
_geom_bond_site_symmetry_2
_geom_bond_distance
_geom_bond_publ_flag
C1 C47 . 1.401(4) ?
C1 C43 . 1.402(4) ?
C1 C2 . 1.474(3) ?
C2 C3 . 1.335(4) ?
C2 H2 . 0.9500 ?
C3 C4 . 1.472(3) ?
C3 H3 . 0.9500 ?
C4 O4 . 1.222(3) ?
C4 C5 . 1.500(4) ?
C5 C6 . 1.389(4) ?
C5 C10 . 1.405(3) ?
C6 C7 . 1.387(5) ?
C6 H6 . 0.9500 ?
C7 C8 . 1.376(5) ?
C7 H7 . 0.9500 ?
C8 C9 . 1.394(4) ?
C8 H8 . 0.9500 ?
C9 C10 . 1.391(4) ?
C9 H9 . 0.9500 ?
C10 O11 . 1.361(3) ?
O11 C12 . 1.440(3) ?
C12 C13 . 1.505(4) ?
C12 H12A . 0.9900 ?
C12 H12B . 0.9900 ?
C13 O14 . 1.426(3) ?
C13 H13A . 0.9900 ?
C13 H13B . 0.9900 ?
O14 C15 . 1.418(3) ?
C15 C16 . 1.504(3) ?
C15 H15A . 0.9900 ?
C15 H15B . 0.9900 ?
C16 O17 . 1.433(3) ?
C16 H16A . 0.9900 ?
C16 H16B . 0.9900 ?
O17 C18 . 1.358(3) ?
C18 C19 . 1.391(3) ?
C18 C23 . 1.407(3) ?
C19 C20 . 1.384(4) ?
C19 H19 . 0.9500 ?
C20 C21 . 1.386(4) ?
C20 H20 . 0.9500 ?
C21 C22 . 1.388(4) ?
C21 H21 . 0.9500 ?
C22 C23 . 1.407(3) ?
C22 H22 . 0.9500 ?
C23 C24 . 1.499(3) ?
C24 O24 . 1.226(3) ?
C24 C25 . 1.477(3) ?
C25 C26 . 1.341(3) ?
C25 H25 . 0.9500 ?
C26 C27 . 1.463(3) ?
C26 H26 . 0.9500 ?
C27 C28 . 1.402(3) ?
C27 C32 . 1.411(3) ?
C28 C29 . 1.389(3) ?
C28 H28 . 0.9500 ?
C29 C30 . 1.389(4) ?
C29 H29 . 0.9500 ?
C30 C31 . 1.397(4) ?
C30 H30 . 0.9500 ?
C31 C32 . 1.392(3) ?
C31 H31 . 0.9500 ?
C32 O33 . 1.369(3) ?
O33 C34 . 1.433(3) ?
C34 C35 . 1.504(4) ?
C34 H34A . 0.9900 ?
C34 H34B . 0.9900 ?
C35 O36 . 1.413(3) ?
C35 H35A . 0.9900 ?
C35 H35B . 0.9900 ?
O36 C37 . 1.435(4) ?
C37 C38 . 1.515(5) ?
C37 H37A . 0.9900 ?
C37 H37B . 0.9900 ?
C38 O39 . 1.420(4) ?
C38 H38A . 0.9900 ?
C38 H38B . 0.9900 ?
O39 C40 . 1.417(3) ?
C40 C41 . 1.504(4) ?
C40 H40A . 0.9900 ?
C40 H40B . 0.9900 ?
C41 O42 . 1.431(3) ?
C41 H41A . 0.9900 ?
C41 H41B . 0.9900 ?
O42 C43 . 1.366(3) ?
C43 C44 . 1.405(3) ?
C44 C45 . 1.390(4) ?
C44 H44 . 0.9500 ?
C45 C46 . 1.382(4) ?
C45 H45 . 0.9500 ?
C46 C47 . 1.384(4) ?
C46 H46 . 0.9500 ?
C47 H47 . 0.9500 ?

loop_
_geom_torsion_atom_site_label_1
_geom_torsion_atom_site_label_2
_geom_torsion_atom_site_label_3
_geom_torsion_atom_site_label_4
_geom_torsion_site_symmetry_1
_geom_torsion_site_symmetry_2
_geom_torsion_site_symmetry_3
_geom_torsion_site_symmetry_4
_geom_torsion
_geom_torsion_publ_flag
C47 C1 C2 C3 . . . . 1.0(4) ?
C43 C1 C2 C3 . . . . -175.4(3) ?
C1 C2 C3 C4 . . . . 178.7(2) ?
C2 C3 C4 O4 . . . . 169.5(3) ?
C2 C3 C4 C5 . . . . -7.0(4) ?
O4 C4 C5 C6 . . . . -62.2(4) ?
C3 C4 C5 C6 . . . . 114.2(3) ?
O4 C4 C5 C10 . . . . 117.0(3) ?
C3 C4 C5 C10 . . . . -66.5(3) ?
C10 C5 C6 C7 . . . . 1.7(4) ?
C4 C5 C6 C7 . . . . -179.1(2) ?
C5 C6 C7 C8 . . . . -1.1(4) ?
C6 C7 C8 C9 . . . . -0.5(4) ?
C7 C8 C9 C10 . . . . 1.6(5) ?
C8 C9 C10 O11 . . . . -179.8(3) ?
C8 C9 C10 C5 . . . . -1.0(4) ?
C6 C5 C10 O11 . . . . 178.3(2) ?
C4 C5 C10 O11 . . . . -0.9(3) ?
C6 C5 C10 C9 . . . . -0.6(4) ?
C4 C5 C10 C9 . . . . -179.8(2) ?
C9 C10 O11 C12 . . . . 3.0(4) ?
C5 C10 O11 C12 . . . . -175.9(2) ?
C10 O11 C12 C13 . . . . 176.5(2) ?
O11 C12 C13 O14 . . . . 86.1(3) ?
C12 C13 O14 C15 . . . . -69.8(3) ?
C13 O14 C15 C16 . . . . -171.1(2) ?
O14 C15 C16 O17 . . . . -67.8(3) ?
C15 C16 O17 C18 . . . . 179.1(2) ?
C16 O17 C18 C19 . . . . 11.0(3) ?
C16 O17 C18 C23 . . . . -171.5(2) ?
O17 C18 C19 C20 . . . . 175.6(2) ?
C23 C18 C19 C20 . . . . -1.7(4) ?
C18 C19 C20 C21 . . . . 0.0(4) ?
C19 C20 C21 C22 . . . . -0.2(4) ?
C20 C21 C22 C23 . . . . 1.9(4) ?
C21 C22 C23 C18 . . . . -3.5(4) ?
C21 C22 C23 C24 . . . . 177.4(2) ?
O17 C18 C23 C22 . . . . -174.1(2) ?
C19 C18 C23 C22 . . . . 3.4(3) ?
O17 C18 C23 C24 . . . . 4.9(3) ?
C19 C18 C23 C24 . . . . -177.6(2) ?
C22 C23 C24 O24 . . . . 24.2(3) ?
C18 C23 C24 O24 . . . . -154.8(2) ?
C22 C23 C24 C25 . . . . -153.5(2) ?
C18 C23 C24 C25 . . . . 27.4(3) ?
O24 C24 C25 C26 . . . . 20.1(4) ?
C23 C24 C25 C26 . . . . -162.1(2) ?
C24 C25 C26 C27 . . . . -177.5(2) ?
C25 C26 C27 C28 . . . . 24.2(4) ?
C25 C26 C27 C32 . . . . -156.2(2) ?
C32 C27 C28 C29 . . . . -1.2(4) ?
C26 C27 C28 C29 . . . . 178.4(2) ?
C27 C28 C29 C30 . . . . 0.3(4) ?
C28 C29 C30 C31 . . . . 0.5(4) ?
C29 C30 C31 C32 . . . . -0.3(4) ?
C30 C31 C32 O33 . . . . 177.9(2) ?
C30 C31 C32 C27 . . . . -0.6(4) ?
C28 C27 C32 O33 . . . . -177.2(2) ?
C26 C27 C32 O33 . . . . 3.1(3) ?
C28 C27 C32 C31 . . . . 1.4(3) ?
C26 C27 C32 C31 . . . . -178.3(2) ?
C31 C32 O33 C34 . . . . -4.8(3) ?
C27 C32 O33 C34 . . . . 173.7(2) ?
C32 O33 C34 C35 . . . . -170.8(2) ?
O33 C34 C35 O36 . . . . 72.6(3) ?
C34 C35 O36 C37 . . . . -177.4(2) ?
C35 O36 C37 C38 . . . . 88.0(3) ?
O36 C37 C38 O39 . . . . 71.8(3) ?
C37 C38 O39 C40 . . . . -81.9(3) ?
C38 O39 C40 C41 . . . . -172.4(2) ?
O39 C40 C41 O42 . . . . -79.6(3) ?
C40 C41 O42 C43 . . . . -172.9(2) ?
C41 O42 C43 C1 . . . . 159.6(2) ?
C41 O42 C43 C44 . . . . -20.9(4) ?
C47 C1 C43 O42 . . . . 179.0(2) ?
C2 C1 C43 O42 . . . . -4.5(3) ?
C47 C1 C43 C44 . . . . -0.6(4) ?
C2 C1 C43 C44 . . . . 175.9(2) ?
O42 C43 C44 C45 . . . . -179.9(3) ?
C1 C43 C44 C45 . . . . -0.4(4) ?
C43 C44 C45 C46 . . . . 1.2(5) ?
C44 C45 C46 C47 . . . . -1.0(5) ?
C45 C46 C47 C1 . . . . 0.0(4) ?
C43 C1 C47 C46 . . . . 0.8(4) ?
C2 C1 C47 C46 . . . . -175.7(3) ?

loop_
_cod_related_entry_id
_cod_related_entry_database
_cod_related_entry_code
1 ChemSpider 30656662
